data_4026961
loop_
_publ_author_name
'Rupam Sarma'
'Manas M. Sarmah'
'Dipak Prajapati'

_publ_section_title
;
 Microwave-Promoted Catalyst- and Solvent-Free Aza-Diels-Alder Reaction of
 Aldimines with 6-[2-(Dimethylamino)vinyl]-1,3-dimethyluracil
;
_journal_name_full 'Journal of Organic Chemistry'
_journal_page_first 2018
_journal_page_last 2023
_journal_paper_doi 10.1021/jo202346w
_journal_volume 77
_journal_year 2012
_chemical_formula_moiety 'C16 H17 N3 O2 '
_chemical_formula_sum 'C16 H17 N3 O2'
_chemical_formula_weight 283.33
_space_group_IT_number 14
_symmetry_cell_setting monoclinic
_symmetry_Int_Tables_number 14
_symmetry_space_group_name_Hall '-P 2ybc'
_symmetry_space_group_name_H-M 'P 1 21/c 1'
_cell_angle_alpha 90.0000
_cell_angle_beta 101.324(5)
_cell_angle_gamma 90.0000
_cell_formula_units_Z 4
_cell_length_a 9.677(4)
_cell_length_b 11.802(4)
_cell_length_c 12.736(5)
_cell_measurement_reflns_used 2398
_cell_measurement_temperature 293.1
_cell_measurement_theta_max 29.7
_cell_measurement_theta_min 2.1
_cell_volume 1426.2(9)
_computing_cell_refinement CrystalClear
_computing_data_collection CrystalClear
_computing_data_reduction CrystalStructure
_computing_publication_material 'CrystalStructure 3.8'
_computing_structure_refinement CRYSTALS
_computing_structure_solution SIR92
_diffrn_detector_area_resol_mean 14.63
_diffrn_measured_fraction_theta_full 0.856
_diffrn_measured_fraction_theta_max 0.856
_diffrn_measurement_device_type 'Rigaku Saturn'
_diffrn_measurement_method \w
_diffrn_radiation_type 'Mo K\a'
_diffrn_radiation_wavelength 0.71075
_diffrn_reflns_av_R_equivalents 0.022
_diffrn_reflns_limit_h_max 13
_diffrn_reflns_limit_h_min -13
_diffrn_reflns_limit_k_max 9
_diffrn_reflns_limit_k_min -16
_diffrn_reflns_limit_l_max 17
_diffrn_reflns_limit_l_min -10
_diffrn_reflns_number 6389
_diffrn_reflns_theta_full 29.67
_diffrn_reflns_theta_max 29.67
_exptl_absorpt_coefficient_mu 0.089
_exptl_absorpt_correction_T_max 0.982
_exptl_absorpt_correction_T_min 0.792
_exptl_absorpt_correction_type multi-scan
_exptl_absorpt_process_details 'Jacobson, R. (1998) Private communication'
_exptl_crystal_colour colorless
_exptl_crystal_density_diffrn 1.320
_exptl_crystal_description prism
_exptl_crystal_F_000 600.00
_exptl_crystal_size_max 0.20
_exptl_crystal_size_mid 0.20
_exptl_crystal_size_min 0.20
_refine_diff_density_max 0.96
_refine_diff_density_min -0.82
_refine_ls_extinction_coef 205(8)
_refine_ls_extinction_method 'Larson (1970) Crystallographic Computing eq. 22'
_refine_ls_goodness_of_fit_ref 7.863
_refine_ls_hydrogen_treatment refall
_refine_ls_number_parameters 232
_refine_ls_number_reflns 5823
_refine_ls_R_factor_gt 0.0729
_refine_ls_shift/su_max 0.1782
_refine_ls_structure_factor_coef F
_refine_ls_weighting_details 'w = 1.0'
_refine_ls_weighting_scheme unit
_refine_ls_wR_factor_ref 0.0673
_reflns_number_gt 5791
_reflns_number_total 3460
_reflns_threshold_expression F^2^>2.0\s(F^2^)
_cod_data_source_file jo202346w_si_001.cif
_cod_data_source_block '__Rupam(1)'
_cod_original_cell_volume 1426.1(9)
_cod_original_formula_sum 'C16 H17 N3 O2 '
_cod_database_code 4026961

loop_
_symmetry_equiv_pos_site_id
_symmetry_equiv_pos_as_xyz
1 +X,+Y,+Z
2 -X,1/2+Y,1/2-Z
3 -X,-Y,-Z
4 +X,1/2-Y,1/2+Z

loop_
_atom_site_label
_atom_site_type_symbol
_atom_site_fract_x
_atom_site_fract_y
_atom_site_fract_z
_atom_site_U_iso_or_equiv
_atom_site_adp_type
_atom_site_occupancy
_atom_site_symmetry_multiplicity
_atom_site_calc_flag
_atom_site_refinement_flags
O(1) O 0.23040(19) 0.70344(13) 0.17665(13) 0.0623(5) Uani 1.00 1 d .
O(2) O 0.05028(17) 0.34745(13) 0.18662(11) 0.0501(4) Uani 1.00 1 d .
N(1) N 0.1332(2) 0.28238(16) -0.12177(13) 0.0503(5) Uani 1.00 1 d .
N(4) N 0.14152(18) 0.52576(14) 0.18241(12) 0.0399(4) Uani 1.00 1 d .
N(5) N 0.2420(2) 0.58378(15) 0.03838(13) 0.0450(4) Uani 1.00 1 d .
C(1) C 0.2245(2) 0.18859(17) 0.04821(14) 0.0352(4) Uani 1.00 1 d .
C(2) C 0.1766(2) 0.07933(18) 0.05746(16) 0.0430(5) Uani 1.00 1 d .
C(7) C 0.2658(2) -0.00688(19) 0.10317(17) 0.0483(6) Uani 1.00 1 d .
C(9) C 0.1095(2) 0.41787(17) 0.13850(15) 0.0373(4) Uani 1.00 1 d .
C(10) C 0.2062(2) 0.61029(18) 0.13571(16) 0.0439(5) Uani 1.00 1 d .
C(11) C 0.1250(2) 0.27893(17) -0.00757(15) 0.0381(5) Uani 1.00 1 d .
C(12) C 0.2183(2) 0.47731(17) -0.00855(15) 0.0404(5) Uani 1.00 1 d .
C(13) C 0.1507(2) 0.39662(16) 0.03919(14) 0.0357(4) Uani 1.00 1 d .
C(14) C 0.3659(2) 0.2098(2) 0.08807(19) 0.0484(6) Uani 1.00 1 d .
C(15) C 0.2115(2) 0.3590(2) -0.15985(17) 0.0546(7) Uani 1.00 1 d .
C(16) C 0.2627(2) 0.4541(2) -0.10671(18) 0.0549(7) Uani 1.00 1 d .
C(17) C 0.3053(3) 0.6737(2) -0.0156(2) 0.0787(10) Uani 1.00 1 d .
C(18) C 0.4077(2) 0.01435(19) 0.14006(17) 0.0485(6) Uani 1.00 1 d .
C(19) C 0.1080(2) 0.5492(2) 0.28783(16) 0.0584(7) Uani 1.00 1 d .
C(20) C 0.5059(3) -0.0788(2) 0.1899(2) 0.0787(9) Uani 1.00 1 d .
C(21) C 0.4554(2) 0.1245(2) 0.1324(2) 0.0548(6) Uani 1.00 1 d .
H(1) H 0.2330 0.7146 -0.0614 0.100 Uiso 1.00 1 c R
H(2) H 0.3672 0.6413 -0.0567 0.100 Uiso 1.00 1 c R
H(3) H 0.3566 0.7237 0.0363 0.100 Uiso 1.00 1 c R
H(4) H 0.0150 0.5787 0.2788 0.073 Uiso 1.00 1 c R
H(5) H 0.1729 0.6031 0.3246 0.072 Uiso 1.00 1 c R
H(6) H 0.1143 0.4811 0.3282 0.072 Uiso 1.00 1 c R
H(7) H 0.5091 -0.0806 0.2649 0.092 Uiso 1.00 1 c R
H(8) H 0.5977 -0.0648 0.1768 0.092 Uiso 1.00 1 c R
H(9) H 0.4727 -0.1496 0.1594 0.092 Uiso 1.00 1 c R
H(10) H 0.072(2) 0.0631(19) 0.0306(17) 0.063(6) Uiso 1.00 1 c .
H(11) H 0.230(2) -0.0887(18) 0.1070(16) 0.056(6) Uiso 1.00 1 c .
H(12) H 0.557(3) 0.143(2) 0.168(2) 0.094(9) Uiso 1.00 1 c .
H(13) H 0.397(2) 0.286(2) 0.0844(18) 0.069(7) Uiso 1.00 1 c .
H(14) H 0.232(2) 0.341(2) -0.2298(19) 0.070(7) Uiso 1.00 1 c .
H(15) H 0.314(2) 0.509(2) -0.1398(18) 0.068(7) Uiso 1.00 1 c .
H(16) H 0.093(2) 0.220(2) -0.1694(19) 0.078(8) Uiso 1.00 1 c .
H(17) H 0.024(2) 0.2542(16) -0.0031(14) 0.042(5) Uiso 1.00 1 c .

loop_
_atom_site_aniso_label
_atom_site_aniso_U_11
_atom_site_aniso_U_22
_atom_site_aniso_U_33
_atom_site_aniso_U_12
_atom_site_aniso_U_13
_atom_site_aniso_U_23
O(1) 0.0784(12) 0.0430(9) 0.0660(10) -0.0108(9) 0.0154(9) -0.0151(8)
O(2) 0.0657(10) 0.0453(8) 0.0429(8) -0.0045(8) 0.0194(7) 0.0087(6)
N(1) 0.0728(13) 0.0438(10) 0.0312(8) 0.0008(10) 0.0029(8) -0.0035(7)
N(4) 0.0499(9) 0.0384(9) 0.0320(8) 0.0032(8) 0.0094(7) -0.0008(6)
N(5) 0.0558(10) 0.0373(9) 0.0445(9) -0.0077(9) 0.0160(8) -0.0001(7)
C(1) 0.0420(10) 0.0349(10) 0.0289(8) -0.0030(9) 0.0077(8) -0.0022(7)
C(2) 0.0456(11) 0.0394(11) 0.0412(10) -0.0078(10) 0.0015(9) -0.0039(8)
C(7) 0.0609(13) 0.0337(11) 0.0476(12) -0.0047(11) 0.0037(10) -0.0022(9)
C(9) 0.0410(10) 0.0359(10) 0.0341(9) 0.0039(9) 0.0053(8) 0.0037(8)
C(10) 0.0452(11) 0.0403(11) 0.0449(11) 0.0013(10) 0.0060(9) -0.0027(9)
C(11) 0.0427(10) 0.0381(10) 0.0325(9) -0.0012(9) 0.0051(8) -0.0010(8)
C(12) 0.0475(11) 0.0403(11) 0.0340(9) 0.0001(9) 0.0092(8) 0.0010(8)
C(13) 0.0413(10) 0.0345(10) 0.0314(9) 0.0015(9) 0.0072(8) 0.0026(7)
C(14) 0.0456(11) 0.0380(11) 0.0601(14) -0.0078(10) 0.0063(10) 0.0047(10)
C(15) 0.0771(17) 0.0556(14) 0.0333(10) 0.0088(13) 0.0163(11) 0.0016(10)
C(16) 0.0735(16) 0.0525(14) 0.0450(12) -0.0060(13) 0.0275(12) 0.0015(10)
C(17) 0.109(2) 0.0514(15) 0.088(2) -0.0249(17) 0.0488(19) 0.0008(14)
C(18) 0.0554(13) 0.0401(12) 0.0477(12) 0.0050(11) 0.0044(10) 0.0024(9)
C(19) 0.0761(16) 0.0641(15) 0.0376(11) 0.0103(14) 0.0178(11) -0.0071(10)
C(20) 0.0782(19) 0.0578(16) 0.092(2) 0.0132(16) -0.0044(16) 0.0106(15)
C(21) 0.0428(11) 0.0492(13) 0.0684(15) -0.0010(11) 0.0008(11) 0.0057(11)

loop_
_atom_type_symbol
_atom_type_description
_atom_type_scat_dispersion_real
_atom_type_scat_dispersion_imag
_atom_type_scat_source
C C 0.003 0.002
;
International Tables for Crystallography
(1992, Vol. C, Tables 4.2.6.8 and 6.1.1.4)
;
H H 0.000 0.000
;
International Tables for Crystallography
(1992, Vol. C, Table 6.1.1.4)
;
N N 0.006 0.003
;
International Tables for Crystallography
(1992, Vol. C, Tables 4.2.6.8 and 6.1.1.4)
;
O O 0.011 0.006
;
International Tables for Crystallography
(1992, Vol. C, Tables 4.2.6.8 and 6.1.1.4)
;

loop_
_geom_angle_atom_site_label_1
_geom_angle_atom_site_label_2
_geom_angle_atom_site_label_3
_geom_angle
_geom_angle_publ_flag
C(11) N(1) C(15) 121.58(17) yes
C(9) N(4) C(10) 124.82(17) yes
C(9) N(4) C(19) 117.74(17) yes
C(10) N(4) C(19) 117.40(17) yes
C(10) N(5) C(12) 122.61(18) yes
C(10) N(5) C(17) 117.21(18) yes
C(12) N(5) C(17) 120.18(19) yes
C(2) C(1) C(11) 120.15(17) yes
C(2) C(1) C(14) 117.44(18) yes
C(11) C(1) C(14) 122.37(18) yes
C(1) C(2) C(7) 121.90(19) yes
C(2) C(7) C(18) 120.3(2) yes
O(2) C(9) N(4) 120.00(18) yes
O(2) C(9) C(13) 124.07(18) yes
N(4) C(9) C(13) 115.93(17) yes
O(1) C(10) N(4) 122.4(2) yes
O(1) C(10) N(5) 121.7(2) yes
N(4) C(10) N(5) 115.99(17) yes
N(1) C(11) C(1) 109.23(17) yes
N(1) C(11) C(13) 109.07(16) yes
C(1) C(11) C(13) 114.87(15) yes
N(5) C(12) C(13) 119.48(18) yes
N(5) C(12) C(16) 119.84(19) yes
C(13) C(12) C(16) 120.68(19) yes
C(9) C(13) C(11) 117.33(17) yes
C(9) C(13) C(12) 121.09(17) yes
C(11) C(13) C(12) 121.47(18) yes
C(1) C(14) C(21) 121.0(2) yes
N(1) C(15) C(16) 124.1(2) yes
C(12) C(16) C(15) 117.0(2) yes
C(7) C(18) C(20) 120.8(2) yes
C(7) C(18) C(21) 117.8(2) yes
C(20) C(18) C(21) 121.4(2) yes
C(14) C(21) C(18) 121.5(2) yes
C(11) N(1) H(16) 119.8(15) no
C(15) N(1) H(16) 117.9(16) no
C(1) C(2) H(10) 118.3(12) no
C(7) C(2) H(10) 119.8(12) no
C(2) C(7) H(11) 121.5(11) no
C(18) C(7) H(11) 118.1(12) no
N(1) C(11) H(17) 107.3(10) no
C(1) C(11) H(17) 107.3(10) no
C(13) C(11) H(17) 108.8(11) no
C(1) C(14) H(13) 116.8(14) no
C(21) C(14) H(13) 122.1(14) no
N(1) C(15) H(14) 114.5(14) no
C(16) C(15) H(14) 121.4(14) no
C(12) C(16) H(15) 121.5(14) no
C(15) C(16) H(15) 120.7(14) no
N(5) C(17) H(1) 109.4 no
N(5) C(17) H(2) 109.5 no
N(5) C(17) H(3) 109.5 no
H(1) C(17) H(2) 109.5 no
H(1) C(17) H(3) 109.5 no
H(2) C(17) H(3) 109.5 no
N(4) C(19) H(4) 109.4 no
N(4) C(19) H(5) 109.5 no
N(4) C(19) H(6) 109.5 no
H(4) C(19) H(5) 109.5 no
H(4) C(19) H(6) 109.5 no
H(5) C(19) H(6) 109.5 no
C(18) C(20) H(7) 109.4 no
C(18) C(20) H(8) 109.5 no
C(18) C(20) H(9) 109.5 no
H(7) C(20) H(8) 109.5 no
H(7) C(20) H(9) 109.5 no
H(8) C(20) H(9) 109.5 no
C(14) C(21) H(12) 120.1(15) no
C(18) C(21) H(12) 118.1(15) no

loop_
_geom_bond_atom_site_label_1
_geom_bond_atom_site_label_2
_geom_bond_distance
_geom_bond_publ_flag
O(1) C(10) 1.220(2) yes
O(2) C(9) 1.238(2) yes
N(1) C(11) 1.473(2) yes
N(1) C(15) 1.331(3) yes
N(4) C(9) 1.401(2) yes
N(4) C(10) 1.374(2) yes
N(4) C(19) 1.468(2) yes
N(5) C(10) 1.387(2) yes
N(5) C(12) 1.391(2) yes
N(5) C(17) 1.463(3) yes
C(1) C(2) 1.383(2) yes
C(1) C(11) 1.517(2) yes
C(1) C(14) 1.385(2) yes
C(2) C(7) 1.386(3) yes
C(7) C(18) 1.384(3) yes
C(9) C(13) 1.421(2) yes
C(11) C(13) 1.513(2) yes
C(12) C(13) 1.364(2) yes
C(12) C(16) 1.426(3) yes
C(14) C(21) 1.375(3) yes
C(15) C(16) 1.353(3) yes
C(18) C(20) 1.509(3) yes
C(18) C(21) 1.389(3) yes
N(1) H(16) 0.98(2) no
C(2) H(10) 1.02(2) no
C(7) H(11) 1.03(2) no
C(11) H(17) 1.03(2) no
C(14) H(13) 0.95(2) no
C(15) H(14) 0.98(2) no
C(16) H(15) 0.96(2) no
C(17) H(1) 0.950 no
C(17) H(2) 0.950 no
C(17) H(3) 0.950 no
C(19) H(4) 0.950 no
C(19) H(5) 0.950 no
C(19) H(6) 0.950 no
C(20) H(7) 0.950 no
C(20) H(8) 0.950 no
C(20) H(9) 0.950 no
C(21) H(12) 1.02(2) no

loop_
_geom_contact_atom_site_label_1
_geom_contact_atom_site_label_2
_geom_contact_distance
_geom_contact_site_symmetry_2
O(1) N(1) 3.454(2) 3_565
O(1) N(4) 2.273(2) .
O(1) N(5) 2.277(2) .
O(1) C(7) 3.579(2) 1_565
O(1) C(9) 3.569(2) .
O(1) C(12) 3.548(2) .
O(1) C(17) 2.709(3) .
O(1) C(19) 2.716(3) .
O(2) N(1) 2.860(2) 4_555
O(2) N(4) 2.287(2) .
O(2) C(1) 3.261(2) .
O(2) C(10) 3.564(2) .
O(2) C(11) 2.827(2) .
O(2) C(12) 3.572(2) .
O(2) C(13) 2.350(2) .
O(2) C(15) 3.316(2) 4_555
O(2) C(19) 2.713(2) .
N(1) O(1) 3.454(2) 3_565
N(1) O(2) 2.860(2) 4_554
N(1) N(4) 3.462(2) 3_565
N(1) C(1) 2.438(2) .
N(1) C(2) 3.279(2) .
N(1) C(10) 3.492(3) 3_565
N(1) C(12) 2.754(2) .
N(1) C(13) 2.432(2) .
N(1) C(14) 3.253(2) .
N(1) C(16) 2.371(3) .
N(1) C(19) 3.454(2) 3_565
N(4) O(1) 2.273(2) .
N(4) O(2) 2.287(2) .
N(4) N(1) 3.462(2) 3_565
N(4) N(5) 2.341(2) .
N(4) C(12) 2.739(2) .
N(4) C(13) 2.392(2) .
N(5) O(1) 2.277(2) .
N(5) N(4) 2.341(2) .
N(5) C(9) 2.783(2) .
N(5) C(13) 2.380(2) .
N(5) C(16) 2.437(3) .
C(1) O(2) 3.261(2) .
C(1) N(1) 2.438(2) .
C(1) C(7) 2.421(2) .
C(1) C(9) 3.223(2) .
C(1) C(12) 3.481(2) .
C(1) C(13) 2.553(2) .
C(1) C(15) 3.310(2) .
C(1) C(18) 2.815(2) .
C(1) C(21) 2.403(2) .
C(2) N(1) 3.279(2) .
C(2) C(11) 2.514(2) .
C(2) C(14) 2.366(3) .
C(2) C(18) 2.402(3) .
C(2) C(21) 2.732(3) .
C(7) O(1) 3.579(2) 1_545
C(7) C(1) 2.421(2) .
C(7) C(14) 2.754(3) .
C(7) C(20) 2.516(3) .
C(7) C(21) 2.375(3) .
C(9) O(1) 3.569(2) .
C(9) N(5) 2.783(2) .
C(9) C(1) 3.223(2) .
C(9) C(10) 2.459(2) .
C(9) C(11) 2.506(2) .
C(9) C(12) 2.425(3) .
C(9) C(12) 3.503(2) 3_565
C(9) C(19) 2.456(3) .
C(10) O(2) 3.564(2) .
C(10) N(1) 3.492(3) 3_565
C(10) C(9) 2.459(2) .
C(10) C(11) 3.548(2) 3_565
C(10) C(12) 2.437(2) .
C(10) C(13) 2.811(2) .
C(10) C(17) 2.433(3) .
C(10) C(19) 2.429(3) .
C(11) O(2) 2.827(2) .
C(11) C(2) 2.514(2) .
C(11) C(9) 2.506(2) .
C(11) C(10) 3.548(2) 3_565
C(11) C(12) 2.510(2) .
C(11) C(14) 2.543(2) .
C(11) C(15) 2.448(3) .
C(11) C(16) 2.882(3) .
C(12) O(1) 3.548(2) .
C(12) O(2) 3.572(2) .
C(12) N(1) 2.754(2) .
C(12) N(4) 2.739(2) .
C(12) C(1) 3.481(2) .
C(12) C(9) 2.425(3) .
C(12) C(9) 3.503(2) 3_565
C(12) C(10) 2.437(2) .
C(12) C(11) 2.510(2) .
C(12) C(14) 3.582(3) .
C(12) C(15) 2.370(3) .
C(12) C(17) 2.474(3) .
C(13) O(2) 2.350(2) .
C(13) N(1) 2.432(2) .
C(13) N(4) 2.392(2) .
C(13) N(5) 2.380(2) .
C(13) C(1) 2.553(2) .
C(13) C(10) 2.811(2) .
C(13) C(14) 3.012(2) .
C(13) C(15) 2.748(3) .
C(13) C(16) 2.424(3) .
C(14) N(1) 3.253(2) .
C(14) C(2) 2.366(3) .
C(14) C(7) 2.754(3) .
C(14) C(11) 2.543(2) .
C(14) C(12) 3.582(3) .
C(14) C(13) 3.012(2) .
C(14) C(18) 2.412(3) .
C(15) O(2) 3.316(2) 4_554
C(15) C(1) 3.310(2) .
C(15) C(11) 2.448(3) .
C(15) C(12) 2.370(3) .
C(15) C(13) 2.748(3) .
C(15) C(19) 3.377(3) 3_565
C(16) N(1) 2.371(3) .
C(16) N(5) 2.437(3) .
C(16) C(11) 2.882(3) .
C(16) C(13) 2.424(3) .
C(16) C(17) 2.837(3) .
C(17) O(1) 2.709(3) .
C(17) C(10) 2.433(3) .
C(17) C(12) 2.474(3) .
C(17) C(16) 2.837(3) .
C(18) C(1) 2.815(2) .
C(18) C(2) 2.402(3) .
C(18) C(14) 2.412(3) .
C(19) O(1) 2.716(3) .
C(19) O(2) 2.713(2) .
C(19) N(1) 3.454(2) 3_565
C(19) C(9) 2.456(3) .
C(19) C(10) 2.429(3) .
C(19) C(15) 3.377(3) 3_565
C(20) C(7) 2.516(3) .
C(20) C(21) 2.528(3) .
C(21) C(1) 2.403(2) .
C(21) C(2) 2.732(3) .
C(21) C(7) 2.375(3) .
C(21) C(20) 2.528(3) .
O(1) H(1) 3.040 .
O(1) H(1) 3.468 4_565
O(1) H(2) 3.559 .
O(1) H(3) 2.366 .
O(1) H(4) 3.044 .
O(1) H(5) 2.382 .
O(1) H(6) 3.567 .
O(1) H(9) 2.959 1_565
O(1) H(11) 2.61(2) 1_565
O(1) H(12) 2.66(2) 2_655
O(1) H(16) 3.24(2) 3_565
O(1) H(17) 3.010(17) 3_565
O(2) H(1) 2.980 3_565
O(2) H(4) 3.017 .
O(2) H(4) 3.281 2_545
O(2) H(5) 3.575 .
O(2) H(5) 3.589 2_545
O(2) H(6) 2.385 .
O(2) H(14) 2.90(2) 4_555
O(2) H(16) 1.97(2) 4_555
O(2) H(17) 2.621(18) .
N(1) H(4) 2.760 3_565
N(1) H(6) 3.172 4_554
N(1) H(10) 3.36(2) .
N(1) H(13) 3.28(2) .
N(1) H(14) 1.95(2) .
N(1) H(15) 3.23(2) .
N(1) H(17) 2.03(2) .
N(4) H(4) 1.997 .
N(4) H(5) 1.997 .
N(4) H(6) 1.997 .
N(4) H(7) 3.545 2_655
N(4) H(8) 2.992 2_655
N(4) H(12) 3.44(2) 2_655
N(4) H(16) 3.54(2) 4_555
N(5) H(1) 1.991 .
N(5) H(2) 1.993 .
N(5) H(3) 1.992 .
N(5) H(15) 2.65(2) .
N(5) H(17) 3.17(2) 3_565
C(1) H(6) 3.439 4_554
C(1) H(10) 2.07(2) .
C(1) H(11) 3.36(2) .
C(1) H(12) 3.33(2) .
C(1) H(13) 2.00(2) .
C(1) H(14) 2.83(2) 4_555
C(1) H(16) 2.84(2) .
C(1) H(17) 2.072(19) .
C(2) H(4) 3.050 2_545
C(2) H(6) 2.950 4_554
C(2) H(10) 2.97(2) 3_555
C(2) H(11) 2.11(2) .
C(2) H(13) 3.21(2) .
C(2) H(14) 2.82(2) 4_555
C(2) H(16) 3.29(2) .
C(2) H(17) 2.566(19) .
C(7) H(3) 3.450 1_545
C(7) H(4) 3.502 2_545
C(7) H(6) 3.534 4_554
C(7) H(7) 2.939 .
C(7) H(8) 3.237 .
C(7) H(9) 2.607 .
C(7) H(10) 2.09(2) .
C(7) H(10) 3.44(2) 3_555
C(7) H(12) 3.29(2) .
C(7) H(14) 2.96(2) 4_555
C(7) H(15) 3.21(2) 4_555
C(9) H(4) 2.877 .
C(9) H(5) 3.194 .
C(9) H(6) 2.521 .
C(9) H(8) 3.314 2_655
C(9) H(13) 3.38(2) .
C(9) H(14) 3.57(2) 4_555
C(9) H(16) 2.97(2) 4_555
C(9) H(17) 2.661(18) .
C(10) H(1) 2.854 .
C(10) H(2) 3.173 .
C(10) H(3) 2.497 .
C(10) H(4) 2.865 .
C(10) H(5) 2.490 .
C(10) H(6) 3.160 .
C(10) H(7) 3.591 2_655
C(10) H(8) 3.435 2_655
C(10) H(11) 3.58(2) 1_565
C(10) H(12) 3.07(2) 2_655
C(10) H(17) 2.983(18) 3_565
C(11) H(10) 2.66(2) .
C(11) H(13) 2.66(2) .
C(11) H(14) 3.28(2) .
C(11) H(16) 2.14(2) .
C(12) H(1) 2.891 .
C(12) H(2) 2.558 .
C(12) H(3) 3.205 .
C(12) H(13) 2.95(2) .
C(12) H(14) 3.27(2) .
C(12) H(15) 2.10(2) .
C(12) H(17) 3.24(2) .
C(13) H(13) 2.68(2) .
C(13) H(15) 3.30(2) .
C(13) H(16) 3.34(2) .
C(13) H(17) 2.087(19) .
C(14) H(2) 3.213 3_665
C(14) H(3) 3.465 3_665
C(14) H(7) 3.194 2_655
C(14) H(10) 3.29(2) .
C(14) H(12) 2.09(2) .
C(14) H(14) 2.93(2) 4_555
C(14) H(17) 3.325(19) .
C(15) H(4) 2.517 3_565
C(15) H(13) 3.38(2) .
C(15) H(15) 2.02(2) .
C(15) H(16) 1.99(2) .
C(15) H(17) 3.20(2) .
C(16) H(1) 3.151 .
C(16) H(2) 2.461 .
C(16) H(4) 3.141 3_565
C(16) H(7) 3.481 4_554
C(16) H(13) 3.21(2) .
C(16) H(14) 2.04(2) .
C(16) H(16) 3.23(2) .
C(17) H(5) 3.420 4_564
C(17) H(9) 3.243 1_565
C(17) H(11) 3.36(2) 1_565
C(17) H(12) 3.35(2) 3_665
C(17) H(13) 3.21(2) 3_665
C(17) H(15) 2.51(2) .
C(17) H(17) 3.35(2) 3_565
C(18) H(7) 2.033 .
C(18) H(8) 2.034 .
C(18) H(9) 2.034 .
C(18) H(10) 3.32(2) .
C(18) H(11) 2.08(2) .
C(18) H(12) 2.08(2) .
C(18) H(13) 3.28(2) .
C(18) H(14) 3.11(2) 4_555
C(18) H(15) 3.12(2) 4_555
C(19) H(1) 3.464 4_565
C(19) H(8) 3.102 2_655
C(19) H(10) 3.16(2) 2_555
C(19) H(10) 3.44(2) 4_555
C(19) H(12) 3.36(2) 2_655
C(19) H(14) 3.48(2) 3_565
C(19) H(16) 3.51(2) 3_565
C(19) H(16) 3.23(2) 4_555
C(20) H(3) 3.199 1_545
C(20) H(11) 2.67(2) .
C(20) H(12) 2.69(2) .
C(20) H(13) 3.26(2) 2_645
C(20) H(15) 3.23(2) 4_555
C(21) H(2) 3.488 3_665
C(21) H(3) 3.560 3_665
C(21) H(5) 3.539 2_645
C(21) H(7) 2.938 .
C(21) H(8) 2.627 .
C(21) H(9) 3.254 .
C(21) H(11) 3.30(2) .
C(21) H(13) 2.04(2) .
C(21) H(14) 3.07(2) 4_555
H(1) O(1) 3.040 .
H(1) O(1) 3.468 4_564
H(1) O(2) 2.980 3_565
H(1) N(5) 1.991 .
H(1) C(10) 2.854 .
H(1) C(12) 2.891 .
H(1) C(16) 3.151 .
H(1) C(19) 3.464 4_564
H(1) H(2) 1.551 .
H(1) H(3) 1.551 .
H(1) H(4) 3.585 4_564
H(1) H(5) 2.596 4_564
H(1) H(11) 3.164 1_565
H(1) H(12) 3.139 3_665
H(1) H(15) 2.789 .
H(1) H(17) 2.793 3_565
H(2) O(1) 3.559 .
H(2) N(5) 1.993 .
H(2) C(10) 3.173 .
H(2) C(12) 2.558 .
H(2) C(14) 3.213 3_665
H(2) C(16) 2.461 .
H(2) C(21) 3.488 3_665
H(2) H(1) 1.551 .
H(2) H(3) 1.551 .
H(2) H(7) 2.965 4_554
H(2) H(12) 3.071 3_665
H(2) H(13) 2.530 3_665
H(2) H(15) 1.897 .
H(3) O(1) 2.366 .
H(3) N(5) 1.992 .
H(3) C(7) 3.450 1_565
H(3) C(10) 2.497 .
H(3) C(12) 3.205 .
H(3) C(14) 3.465 3_665
H(3) C(20) 3.199 1_565
H(3) C(21) 3.560 3_665
H(3) H(1) 1.551 .
H(3) H(2) 1.551 .
H(3) H(5) 3.567 4_564
H(3) H(9) 2.294 1_565
H(3) H(11) 2.763 1_565
H(3) H(12) 3.283 3_665
H(3) H(13) 3.084 3_665
H(3) H(15) 3.352 .
H(4) O(1) 3.044 .
H(4) O(2) 3.017 .
H(4) O(2) 3.281 2_555
H(4) N(1) 2.760 3_565
H(4) N(4) 1.997 .
H(4) C(2) 3.050 2_555
H(4) C(7) 3.502 2_555
H(4) C(9) 2.877 .
H(4) C(10) 2.865 .
H(4) C(15) 2.517 3_565
H(4) C(16) 3.141 3_565
H(4) H(1) 3.585 4_565
H(4) H(5) 1.551 .
H(4) H(6) 1.551 .
H(4) H(10) 2.727 2_555
H(4) H(10) 3.562 4_555
H(4) H(14) 2.537 3_565
H(4) H(15) 3.483 3_565
H(4) H(16) 2.845 3_565
H(5) O(1) 2.382 .
H(5) O(2) 3.575 .
H(5) O(2) 3.589 2_555
H(5) N(4) 1.997 .
H(5) C(9) 3.194 .
H(5) C(10) 2.490 .
H(5) C(17) 3.420 4_565
H(5) C(21) 3.539 2_655
H(5) H(1) 2.596 4_565
H(5) H(3) 3.567 4_565
H(5) H(4) 1.551 .
H(5) H(6) 1.551 .
H(5) H(8) 2.978 2_655
H(5) H(10) 3.311 2_555
H(5) H(10) 3.562 4_555
H(5) H(11) 3.534 4_555
H(5) H(12) 2.634 2_655
H(5) H(16) 3.588 3_565
H(6) O(1) 3.567 .
H(6) O(2) 2.385 .
H(6) N(1) 3.172 4_555
H(6) N(4) 1.997 .
H(6) C(1) 3.439 4_555
H(6) C(2) 2.950 4_555
H(6) C(7) 3.534 4_555
H(6) C(9) 2.521 .
H(6) C(10) 3.160 .
H(6) H(4) 1.551 .
H(6) H(5) 1.551 .
H(6) H(8) 2.853 2_655
H(6) H(10) 2.948 2_555
H(6) H(10) 2.738 4_555
H(6) H(16) 2.385 4_555
H(7) N(4) 3.545 2_645
H(7) C(7) 2.939 .
H(7) C(10) 3.591 2_645
H(7) C(14) 3.194 2_645
H(7) C(16) 3.481 4_555
H(7) C(18) 2.033 .
H(7) C(21) 2.938 .
H(7) H(2) 2.965 4_555
H(7) H(8) 1.551 .
H(7) H(9) 1.551 .
H(7) H(11) 3.033 .
H(7) H(12) 2.987 .
H(7) H(12) 3.468 2_645
H(7) H(13) 2.515 2_645
H(7) H(15) 2.579 4_555
H(8) N(4) 2.992 2_645
H(8) C(7) 3.237 .
H(8) C(9) 3.314 2_645
H(8) C(10) 3.435 2_645
H(8) C(18) 2.034 .
H(8) C(19) 3.102 2_645
H(8) C(21) 2.627 .
H(8) H(5) 2.978 2_645
H(8) H(6) 2.853 2_645
H(8) H(7) 1.551 .
H(8) H(9) 1.551 .
H(8) H(11) 3.502 .
H(8) H(12) 2.480 .
H(8) H(13) 3.509 2_645
H(8) H(16) 3.528 3_655
H(9) O(1) 2.959 1_545
H(9) C(7) 2.607 .
H(9) C(17) 3.243 1_545
H(9) C(18) 2.034 .
H(9) C(21) 3.254 .
H(9) H(3) 2.294 1_545
H(9) H(7) 1.551 .
H(9) H(8) 1.551 .
H(9) H(11) 2.418 .
H(9) H(12) 3.543 .
H(9) H(12) 3.346 2_645
H(9) H(13) 3.349 2_645
H(10) N(1) 3.36(2) .
H(10) C(1) 2.07(2) .
H(10) C(2) 2.97(2) 3_555
H(10) C(7) 2.09(2) .
H(10) C(7) 3.44(2) 3_555
H(10) C(11) 2.66(2) .
H(10) C(14) 3.29(2) .
H(10) C(18) 3.32(2) .
H(10) C(19) 3.16(2) 2_545
H(10) C(19) 3.44(2) 4_554
H(10) H(4) 2.727 2_545
H(10) H(4) 3.562 4_554
H(10) H(5) 3.311 2_545
H(10) H(5) 3.562 4_554
H(10) H(6) 2.948 2_545
H(10) H(6) 2.738 4_554
H(10) H(10) 2.08(3) 3_555
H(10) H(11) 2.43(3) .
H(10) H(11) 3.12(2) 3_555
H(10) H(14) 3.34(3) 4_555
H(10) H(16) 3.19(3) .
H(10) H(17) 2.33(2) .
H(11) O(1) 2.61(2) 1_545
H(11) C(1) 3.36(2) .
H(11) C(2) 2.11(2) .
H(11) C(10) 3.58(2) 1_545
H(11) C(17) 3.36(2) 1_545
H(11) C(18) 2.08(2) .
H(11) C(20) 2.67(2) .
H(11) C(21) 3.30(2) .
H(11) H(1) 3.164 1_545
H(11) H(3) 2.763 1_545
H(11) H(5) 3.534 4_554
H(11) H(7) 3.033 .
H(11) H(8) 3.502 .
H(11) H(9) 2.418 .
H(11) H(10) 2.43(3) .
H(11) H(10) 3.12(2) 3_555
H(11) H(14) 3.59(3) 4_555
H(11) H(15) 3.30(3) 4_555
H(11) H(17) 3.22(2) 3_555
H(12) O(1) 2.66(2) 2_645
H(12) N(4) 3.44(2) 2_645
H(12) C(1) 3.33(2) .
H(12) C(7) 3.29(2) .
H(12) C(10) 3.07(2) 2_645
H(12) C(14) 2.09(2) .
H(12) C(17) 3.35(2) 3_665
H(12) C(18) 2.08(2) .
H(12) C(19) 3.36(2) 2_645
H(12) C(20) 2.69(2) .
H(12) H(1) 3.139 3_665
H(12) H(2) 3.071 3_665
H(12) H(3) 3.283 3_665
H(12) H(5) 2.634 2_645
H(12) H(7) 2.987 .
H(12) H(7) 3.468 2_655
H(12) H(8) 2.480 .
H(12) H(9) 3.543 .
H(12) H(9) 3.346 2_655
H(12) H(13) 2.39(3) .
H(13) N(1) 3.28(2) .
H(13) C(1) 2.00(2) .
H(13) C(2) 3.21(2) .
H(13) C(9) 3.38(2) .
H(13) C(11) 2.66(2) .
H(13) C(12) 2.95(2) .
H(13) C(13) 2.68(2) .
H(13) C(15) 3.38(2) .
H(13) C(16) 3.21(2) .
H(13) C(17) 3.21(2) 3_665
H(13) C(18) 3.28(2) .
H(13) C(20) 3.26(2) 2_655
H(13) C(21) 2.04(2) .
H(13) H(2) 2.530 3_665
H(13) H(3) 3.084 3_665
H(13) H(7) 2.515 2_655
H(13) H(8) 3.509 2_655
H(13) H(9) 3.349 2_655
H(13) H(12) 2.39(3) .
H(13) H(14) 3.44(3) 4_555
H(13) H(17) 3.58(3) .
H(14) O(2) 2.90(2) 4_554
H(14) N(1) 1.95(2) .
H(14) C(1) 2.83(2) 4_554
H(14) C(2) 2.82(2) 4_554
H(14) C(7) 2.96(2) 4_554
H(14) C(9) 3.57(2) 4_554
H(14) C(11) 3.28(2) .
H(14) C(12) 3.27(2) .
H(14) C(14) 2.93(2) 4_554
H(14) C(16) 2.04(2) .
H(14) C(18) 3.11(2) 4_554
H(14) C(19) 3.48(2) 3_565
H(14) C(21) 3.07(2) 4_554
H(14) H(4) 2.537 3_565
H(14) H(10) 3.34(3) 4_554
H(14) H(11) 3.59(3) 4_554
H(14) H(13) 3.44(3) 4_554
H(14) H(15) 2.36(3) .
H(14) H(16) 2.20(3) .
H(15) N(1) 3.23(2) .
H(15) N(5) 2.65(2) .
H(15) C(7) 3.21(2) 4_554
H(15) C(12) 2.10(2) .
H(15) C(13) 3.30(2) .
H(15) C(15) 2.02(2) .
H(15) C(17) 2.51(2) .
H(15) C(18) 3.12(2) 4_554
H(15) C(20) 3.23(2) 4_554
H(15) H(1) 2.789 .
H(15) H(2) 1.897 .
H(15) H(3) 3.352 .
H(15) H(4) 3.483 3_565
H(15) H(7) 2.579 4_554
H(15) H(11) 3.30(3) 4_554
H(15) H(14) 2.36(3) .
H(16) O(1) 3.24(2) 3_565
H(16) O(2) 1.97(2) 4_554
H(16) N(4) 3.54(2) 4_554
H(16) C(1) 2.84(2) .
H(16) C(2) 3.29(2) .
H(16) C(9) 2.97(2) 4_554
H(16) C(11) 2.14(2) .
H(16) C(13) 3.34(2) .
H(16) C(15) 1.99(2) .
H(16) C(16) 3.23(2) .
H(16) C(19) 3.51(2) 3_565
H(16) C(19) 3.23(2) 4_554
H(16) H(4) 2.845 3_565
H(16) H(5) 3.588 3_565
H(16) H(6) 2.385 4_554
H(16) H(8) 3.528 3_655
H(16) H(10) 3.19(3) .
H(16) H(14) 2.20(3) .
H(16) H(17) 2.38(3) .
H(17) O(1) 3.010(17) 3_565
H(17) O(2) 2.621(18) .
H(17) N(1) 2.03(2) .
H(17) N(5) 3.17(2) 3_565
H(17) C(1) 2.072(19) .
H(17) C(2) 2.566(19) .
H(17) C(9) 2.661(18) .
H(17) C(10) 2.983(18) 3_565
H(17) C(12) 3.24(2) .
H(17) C(13) 2.087(19) .
H(17) C(14) 3.325(19) .
H(17) C(15) 3.20(2) .
H(17) C(17) 3.35(2) 3_565
H(17) H(1) 2.793 3_565
H(17) H(10) 2.33(2) .
H(17) H(11) 3.22(2) 3_555
H(17) H(13) 3.58(3) .
H(17) H(16) 2.38(3) .

loop_
_geom_torsion_atom_site_label_1
_geom_torsion_atom_site_label_2
_geom_torsion_atom_site_label_3
_geom_torsion_atom_site_label_4
_geom_torsion
C(11) N(1) C(15) C(16) -15.9(3)
C(15) N(1) C(11) C(1) -98.7(2)
C(15) N(1) C(11) C(13) 27.6(2)
C(9) N(4) C(10) O(1) 179.16(18)
C(9) N(4) C(10) N(5) -0.5(2)
C(10) N(4) C(9) O(2) -179.62(18)
C(10) N(4) C(9) C(13) 1.1(2)
C(19) N(4) C(9) O(2) 2.6(2)
C(19) N(4) C(9) C(13) -176.66(17)
C(19) N(4) C(10) O(1) -3.0(2)
C(19) N(4) C(10) N(5) 177.29(17)
C(10) N(5) C(12) C(13) 3.5(2)
C(10) N(5) C(12) C(16) -177.53(19)
C(12) N(5) C(10) O(1) 178.48(19)
C(12) N(5) C(10) N(4) -1.8(2)
C(17) N(5) C(10) O(1) -2.3(3)
C(17) N(5) C(10) N(4) 177.33(19)
C(17) N(5) C(12) C(13) -175.6(2)
C(17) N(5) C(12) C(16) 3.3(3)
C(2) C(1) C(11) N(1) -92.0(2)
C(2) C(1) C(11) C(13) 145.10(19)
C(11) C(1) C(2) C(7) 176.80(19)
C(2) C(1) C(14) C(21) 1.8(3)
C(14) C(1) C(2) C(7) -1.0(3)
C(11) C(1) C(14) C(21) -176.0(2)
C(14) C(1) C(11) N(1) 85.7(2)
C(14) C(1) C(11) C(13) -37.2(2)
C(1) C(2) C(7) C(18) -0.8(3)
C(2) C(7) C(18) C(20) -179.93(17)
C(2) C(7) C(18) C(21) 1.8(3)
O(2) C(9) C(13) C(11) -2.4(2)
O(2) C(9) C(13) C(12) -178.64(18)
N(4) C(9) C(13) C(11) 176.77(15)
N(4) C(9) C(13) C(12) 0.6(2)
N(1) C(11) C(13) C(9) 163.05(17)
N(1) C(11) C(13) C(12) -20.8(2)
C(1) C(11) C(13) C(9) -74.0(2)
C(1) C(11) C(13) C(12) 102.2(2)
N(5) C(12) C(13) C(9) -2.8(2)
N(5) C(12) C(13) C(11) -178.82(16)
N(5) C(12) C(16) C(15) -166.5(2)
C(13) C(12) C(16) C(15) 12.5(3)
C(16) C(12) C(13) C(9) 178.27(19)
C(16) C(12) C(13) C(11) 2.2(2)
C(1) C(14) C(21) C(18) -0.8(3)
N(1) C(15) C(16) C(12) -5.9(3)
C(7) C(18) C(21) C(14) -1.0(3)
C(20) C(18) C(21) C(14) -179.3(2)
